data_4344099
loop_
_publ_author_name
'Blom, Burgert'
'Said, Amro'
'Szilv\'asi, Tibor'
'Menezes, Prashanth W.'
'Tan, Gengwen'
'Baumgartner, Judith'
'Driess, Matthias'

_publ_section_title
;
 Alkaline-Earth-Metal-Induced Liberation of Rare Allotropes of Elemental
 Silicon and Germanium from N-Heterocyclic Metallylenes.
;
_journal_issue 17
_journal_name_full 'Inorganic chemistry'
_journal_page_first 8840
_journal_page_last 8848
_journal_paper_doi 10.1021/acs.inorgchem.5b01643
_journal_volume 54
_journal_year 2015
_chemical_formula_sum 'C30 H50 N2 Si Sr'
_chemical_formula_weight 554.43
_chemical_name_systematic
; 
 ? 
;
_space_group_IT_number 60
_symmetry_cell_setting orthorhombic
_symmetry_space_group_name_Hall '-P 2n 2ab'
_symmetry_space_group_name_H-M 'P b c n'
_atom_sites_solution_hydrogens geom
_atom_sites_solution_primary direct
_atom_sites_solution_secondary difmap
_audit_creation_method
;
CrysAlisPro, Agilent Technologies,
Version 1.171.37.35 (release 13-08-2014 CrysAlis171 .NET)
(compiled Aug 13 2014,18:06:01)
;
_cell_angle_alpha 90.00
_cell_angle_beta 90.00
_cell_angle_gamma 90.00
_cell_formula_units_Z 8
_cell_length_a 19.5728(14)
_cell_length_b 21.5363(9)
_cell_length_c 15.4426(6)
_cell_measurement_reflns_used 1948
_cell_measurement_temperature 150(2)
_cell_measurement_theta_max 64.3470
_cell_measurement_theta_min 3.0280
_cell_volume 6509.5(6)
_computing_cell_refinement
;
CrysAlisPro, Agilent Technologies,
Version 1.171.37.35 (release 13-08-2014 CrysAlis171 .NET)
(compiled Aug 13 2014,18:06:01)
;
_computing_data_collection
;
CrysAlisPro, Agilent Technologies,
Version 1.171.37.35 (release 13-08-2014 CrysAlis171 .NET)
(compiled Aug 13 2014,18:06:01)
;
_computing_data_reduction
;
CrysAlisPro, Agilent Technologies,
Version 1.171.37.35 (release 13-08-2014 CrysAlis171 .NET)
(compiled Aug 13 2014,18:06:01)
;
_computing_structure_refinement 'SHELXL-97 (Sheldrick, 1997)'
_computing_structure_solution 'SHELXS-97 (Sheldrick, 1990)'
_diffrn_ambient_temperature 150(2)
_diffrn_measured_fraction_theta_full 0.969
_diffrn_measured_fraction_theta_max 0.969
_diffrn_measurement_device_type 'SuperNova, Single source at offset, Atlas'
_diffrn_measurement_method /w
_diffrn_radiation_monochromator mirror
_diffrn_radiation_source 'SuperNova (Cu) X-ray Source'
_diffrn_radiation_type MoK\a
_diffrn_radiation_wavelength 0.71073
_diffrn_reflns_av_R_equivalents 0.1397
_diffrn_reflns_av_sigmaI/netI 0.1203
_diffrn_reflns_limit_h_max 24
_diffrn_reflns_limit_h_min -22
_diffrn_reflns_limit_k_max 24
_diffrn_reflns_limit_k_min -26
_diffrn_reflns_limit_l_max 18
_diffrn_reflns_limit_l_min -15
_diffrn_reflns_number 26025
_diffrn_reflns_theta_full 26.46
_diffrn_reflns_theta_max 26.46
_diffrn_reflns_theta_min 1.41
_exptl_absorpt_coefficient_mu 1.711
_exptl_absorpt_correction_T_max 0.9043
_exptl_absorpt_correction_T_min 0.5938
_exptl_absorpt_correction_type multi-scan
_exptl_absorpt_process_details
;
CrysAlisPro, Agilent Technologies,
Version 1.171.37.35 (release 13-08-2014 CrysAlis171 .NET)
(compiled Aug 13 2014,18:06:01)
Empirical absorption correction using spherical harmonics,
 implemented in SCALE3 ABSPACK scaling algorithm.
;
_exptl_crystal_colour colorless
_exptl_crystal_density_diffrn 1.131
_exptl_crystal_density_method 'not measured'
_exptl_crystal_description plate
_exptl_crystal_F_000 2368
_exptl_crystal_size_max 0.34
_exptl_crystal_size_mid 0.11
_exptl_crystal_size_min 0.06
_refine_diff_density_max 1.635
_refine_diff_density_min -1.807
_refine_diff_density_rms 0.116
_refine_ls_extinction_method none
_refine_ls_goodness_of_fit_ref 1.115
_refine_ls_hydrogen_treatment constr
_refine_ls_matrix_type full
_refine_ls_number_parameters 339
_refine_ls_number_reflns 6519
_refine_ls_number_restraints 115
_refine_ls_restrained_S_all 1.115
_refine_ls_R_factor_all 0.1806
_refine_ls_R_factor_gt 0.0997
_refine_ls_shift/su_max 0.016
_refine_ls_shift/su_mean 0.000
_refine_ls_structure_factor_coef Fsqd
_refine_ls_weighting_details 'calc w=1/[\s^2^(Fo^2^)+(0.1000P)^2^+12.5060P] where P=(Fo^2^+2Fc^2^)/3'
_refine_ls_weighting_scheme calc
_refine_ls_wR_factor_gt 0.2300
_refine_ls_wR_factor_ref 0.2880
_reflns_number_gt 3178
_reflns_number_total 6519
_reflns_threshold_expression >2sigma(I)
_cod_data_source_file ic5b01643_si_003.cif
_cod_data_source_block y
_cod_depositor_comments
;
The following automatic conversions were performed:

'_symmetry_cell_setting' value 'Orthorhombic' changed to
'orthorhombic' according to
/usr/data/users/saulius/crontab/automatic-downloads/rss-feeds/ACS/lib/dictionaries/cif_core.dic
dictionary named 'cif_core.dic' version 2.4.2 from 2011-04-26.

Automatic conversion script
Id: cif_fix_values 3271 2015-04-21 07:52:19Z andrius 

 Adding full bibliography for 4344097--4344099.cif.
;
_cod_original_sg_symbol_H-M Pbcn
_cod_database_code 4344099

loop_
_symmetry_equiv_pos_as_xyz
'x, y, z'
'-x+1/2, -y+1/2, z+1/2'
'x+1/2, -y+1/2, -z'
'-x, y, -z+1/2'
'-x, -y, -z'
'x-1/2, y-1/2, -z-1/2'
'-x-1/2, y-1/2, z'
'x, -y, z-1/2'

loop_
_atom_site_label
_atom_site_type_symbol
_atom_site_fract_x
_atom_site_fract_y
_atom_site_fract_z
_atom_site_U_iso_or_equiv
_atom_site_adp_type
_atom_site_occupancy
_atom_site_symmetry_multiplicity
_atom_site_calc_flag
_atom_site_refinement_flags
_atom_site_disorder_assembly
_atom_site_disorder_group
C1 C 0.0369(5) 0.6935(5) 0.5950(6) 0.067(3) Uani 1 1 d . . .
H1 H 0.0074 0.6824 0.6413 0.081 Uiso 1 1 calc R . .
C2 C 0.0278(6) 0.7437(5) 0.5444(6) 0.070(3) Uani 1 1 d . . .
H2 H -0.0085 0.7723 0.5522 0.084 Uiso 1 1 calc R . .
C3 C 0.0714(5) 0.8027(5) 0.4172(6) 0.066(3) Uani 1 1 d . . .
C4 C 0.0030(6) 0.7994(6) 0.3722(7) 0.090(4) Uani 1 1 d . . .
H4A H -0.0012 0.7595 0.3420 0.135 Uiso 1 1 calc R . .
H4B H -0.0006 0.8333 0.3302 0.135 Uiso 1 1 calc R . .
H4C H -0.0337 0.8032 0.4151 0.135 Uiso 1 1 calc R . .
C5 C 0.0785(6) 0.8633(4) 0.4692(6) 0.084(4) Uani 1 1 d . . .
H5A H 0.0410 0.8664 0.5110 0.127 Uiso 1 1 calc R . .
H5B H 0.0768 0.8988 0.4296 0.127 Uiso 1 1 calc R . .
H5C H 0.1222 0.8634 0.5001 0.127 Uiso 1 1 calc R . .
C6 C 0.1294(6) 0.7977(5) 0.3518(7) 0.080(3) Uani 1 1 d . . .
H6A H 0.1733 0.7993 0.3822 0.119 Uiso 1 1 calc R . .
H6B H 0.1265 0.8323 0.3107 0.119 Uiso 1 1 calc R . .
H6C H 0.1257 0.7583 0.3204 0.119 Uiso 1 1 calc R . .
C7 C 0.1155(6) 0.6031(5) 0.6222(6) 0.067(3) Uani 1 1 d . . .
C8 C 0.1322(7) 0.6219(5) 0.7148(6) 0.091(4) Uani 1 1 d . . .
H8A H 0.1726 0.6487 0.7150 0.136 Uiso 1 1 calc R . .
H8B H 0.1413 0.5847 0.7494 0.136 Uiso 1 1 calc R . .
H8C H 0.0934 0.6444 0.7397 0.136 Uiso 1 1 calc R . .
C9 C 0.0560(6) 0.5560(5) 0.6235(7) 0.092(4) Uani 1 1 d . . .
H9A H 0.0150 0.5760 0.6468 0.137 Uiso 1 1 calc R . .
H9B H 0.0684 0.5205 0.6601 0.137 Uiso 1 1 calc R . .
H9C H 0.0470 0.5415 0.5644 0.137 Uiso 1 1 calc R . .
C10 C 0.1776(5) 0.5730(4) 0.5821(6) 0.071(3) Uani 1 1 d . . .
H10A H 0.1669 0.5600 0.5229 0.107 Uiso 1 1 calc R . .
H10B H 0.1909 0.5367 0.6165 0.107 Uiso 1 1 calc R . .
H10C H 0.2154 0.6029 0.5810 0.107 Uiso 1 1 calc R . .
C11 C 0.2531(6) 0.5091(4) 0.2897(6) 0.0763(17) Uani 1 1 d U . .
C12 C 0.1939(7) 0.5043(5) 0.3410(6) 0.0788(18) Uani 1 1 d U A .
C13 C 0.1473(7) 0.5494(5) 0.3149(6) 0.0780(18) Uani 1 1 d U . .
C14 C 0.1784(6) 0.5823(4) 0.2448(6) 0.0736(17) Uani 1 1 d U A .
C15 C 0.2444(6) 0.5567(5) 0.2293(6) 0.0741(17) Uani 1 1 d U A .
C26 C 0.2910(7) 0.5763(6) 0.1572(7) 0.094(3) Uani 1 1 d U . .
H26A H 0.3377 0.5627 0.1700 0.141 Uiso 1 1 calc R A .
H26B H 0.2901 0.6217 0.1519 0.141 Uiso 1 1 calc R . .
H26C H 0.2757 0.5575 0.1028 0.141 Uiso 1 1 calc R . .
C27 C 0.1445(7) 0.6315(5) 0.1906(7) 0.094(3) Uani 1 1 d U . .
H27A H 0.1745 0.6678 0.1868 0.141 Uiso 1 1 calc R A .
H27B H 0.1011 0.6435 0.2174 0.141 Uiso 1 1 calc R . .
H27C H 0.1359 0.6152 0.1324 0.141 Uiso 1 1 calc R . .
C28 C 0.0750(6) 0.5585(6) 0.3457(8) 0.102(3) Uani 1 1 d U A .
H28A H 0.0432 0.5416 0.3026 0.153 Uiso 1 1 calc R . .
H28B H 0.0660 0.6029 0.3535 0.153 Uiso 1 1 calc R . .
H28C H 0.0685 0.5369 0.4009 0.153 Uiso 1 1 calc R . .
C29 C 0.3256(13) 0.4723(10) 0.2735(14) 0.084(4) Uani 0.50 1 d PU A 1
H29A H 0.3174 0.4356 0.2375 0.126 Uiso 0.50 1 calc PR A 1
H29B H 0.3448 0.4594 0.3294 0.126 Uiso 0.50 1 calc PR A 1
H29C H 0.3579 0.5000 0.2441 0.126 Uiso 0.50 1 calc PR A 1
C30 C 0.2031(14) 0.4508(11) 0.4075(15) 0.085(4) Uani 0.50 1 d PU A 1
H30A H 0.1794 0.4136 0.3867 0.127 Uiso 0.50 1 calc PR A 1
H30B H 0.1839 0.4634 0.4634 0.127 Uiso 0.50 1 calc PR A 1
H30C H 0.2518 0.4417 0.4145 0.127 Uiso 0.50 1 calc PR A 1
C29A C 0.2998(14) 0.4558(10) 0.3064(14) 0.082(3) Uani 0.50 1 d PU A 2
H29D H 0.2903 0.4224 0.2650 0.123 Uiso 0.50 1 calc PR A 2
H29E H 0.2926 0.4404 0.3655 0.123 Uiso 0.50 1 calc PR A 2
H29F H 0.3473 0.4694 0.2999 0.123 Uiso 0.50 1 calc PR A 2
C30A C 0.1609(13) 0.4608(11) 0.4157(15) 0.083(4) Uani 0.50 1 d PU A 2
H30D H 0.1402 0.4240 0.3891 0.125 Uiso 0.50 1 calc PR A 2
H30E H 0.1258 0.4842 0.4470 0.125 Uiso 0.50 1 calc PR A 2
H30F H 0.1967 0.4478 0.4562 0.125 Uiso 0.50 1 calc PR A 2
C16 C 0.3779(5) 0.6163(4) 0.4883(6) 0.061(2) Uani 1 1 d . . .
C17 C 0.3462(5) 0.6732(4) 0.5085(6) 0.064(3) Uani 1 1 d . A .
C18 C 0.3494(5) 0.7116(4) 0.4348(6) 0.060(2) Uani 1 1 d . . .
C19 C 0.3838(5) 0.6775(4) 0.3690(5) 0.059(2) Uani 1 1 d . A .
C20 C 0.3997(6) 0.6191(4) 0.4004(6) 0.064(3) Uani 1 1 d . A .
C21 C 0.3998(6) 0.7027(5) 0.2796(6) 0.079(3) Uani 1 1 d . . .
H21A H 0.4376 0.7324 0.2836 0.119 Uiso 1 1 calc R A .
H21B H 0.3594 0.7235 0.2561 0.119 Uiso 1 1 calc R . .
H21C H 0.4130 0.6684 0.2413 0.119 Uiso 1 1 calc R . .
C22 C 0.4447(6) 0.5714(5) 0.3556(7) 0.085(3) Uani 1 1 d . . .
H22A H 0.4321 0.5688 0.2942 0.127 Uiso 1 1 calc R A .
H22B H 0.4382 0.5307 0.3829 0.127 Uiso 1 1 calc R . .
H22C H 0.4927 0.5838 0.3607 0.127 Uiso 1 1 calc R . .
C23 C 0.3904(6) 0.5621(5) 0.5494(6) 0.078(3) Uani 1 1 d . A .
H23A H 0.4302 0.5710 0.5858 0.117 Uiso 1 1 calc R . .
H23B H 0.3989 0.5244 0.5156 0.117 Uiso 1 1 calc R . .
H23C H 0.3501 0.5560 0.5862 0.117 Uiso 1 1 calc R . .
C24 C 0.3211(6) 0.6926(5) 0.5974(6) 0.074(3) Uani 1 1 d . . .
H24A H 0.3531 0.7225 0.6227 0.110 Uiso 1 1 calc R A .
H24B H 0.3180 0.6560 0.6349 0.110 Uiso 1 1 calc R . .
H24C H 0.2759 0.7118 0.5922 0.110 Uiso 1 1 calc R . .
C25 C 0.3266(6) 0.7777(4) 0.4310(7) 0.079(3) Uani 1 1 d . A .
H25A H 0.2897 0.7843 0.4730 0.118 Uiso 1 1 calc R . .
H25B H 0.3100 0.7872 0.3726 0.118 Uiso 1 1 calc R . .
H25C H 0.3651 0.8050 0.4450 0.118 Uiso 1 1 calc R . .
N5 N 0.0765(4) 0.7498(3) 0.4796(5) 0.058(2) Uani 1 1 d . A .
N12 N 0.0956(4) 0.6591(4) 0.5712(4) 0.061(2) Uani 1 1 d . A .
Si2 Si 0.13700(15) 0.69071(12) 0.48237(16) 0.0581(7) Uani 1 1 d . . .
Sr1 Sr 0.25876(5) 0.61542(4) 0.38884(5) 0.0520(3) Uani 1 1 d . A .

loop_
_atom_site_aniso_label
_atom_site_aniso_U_11
_atom_site_aniso_U_22
_atom_site_aniso_U_33
_atom_site_aniso_U_23
_atom_site_aniso_U_13
_atom_site_aniso_U_12
C1 0.070(7) 0.083(7) 0.048(5) -0.002(5) 0.018(5) 0.008(5)
C2 0.083(8) 0.078(7) 0.048(5) 0.001(5) 0.010(6) 0.012(5)
C3 0.072(8) 0.073(6) 0.052(5) 0.016(4) 0.010(5) 0.013(5)
C4 0.081(9) 0.130(10) 0.058(6) 0.011(6) -0.012(6) 0.023(7)
C5 0.137(11) 0.056(6) 0.061(6) 0.003(5) 0.006(7) 0.012(6)
C6 0.093(9) 0.071(7) 0.075(7) 0.018(5) 0.015(7) 0.005(6)
C7 0.083(8) 0.073(6) 0.045(5) 0.008(4) 0.002(5) 0.002(5)
C8 0.138(12) 0.087(8) 0.047(5) 0.011(5) -0.014(7) 0.018(7)
C9 0.100(10) 0.088(8) 0.087(8) 0.013(6) 0.014(7) -0.007(7)
C10 0.085(8) 0.058(6) 0.071(6) 0.004(5) 0.004(6) 0.005(5)
C11 0.121(5) 0.054(3) 0.053(3) -0.017(3) -0.015(3) -0.003(3)
C12 0.125(5) 0.058(3) 0.053(3) -0.006(3) -0.015(3) -0.012(3)
C13 0.112(5) 0.067(4) 0.055(3) -0.005(3) -0.009(3) -0.012(3)
C14 0.111(5) 0.062(3) 0.048(3) -0.005(3) -0.011(3) -0.008(3)
C15 0.114(5) 0.060(3) 0.048(3) -0.013(3) -0.009(3) -0.007(3)
C26 0.126(7) 0.099(6) 0.058(5) -0.020(4) 0.005(5) -0.020(6)
C27 0.137(8) 0.080(6) 0.065(5) 0.003(4) -0.024(6) 0.005(5)
C28 0.103(6) 0.116(7) 0.088(6) -0.017(6) -0.004(5) -0.029(5)
C29 0.130(7) 0.060(7) 0.063(8) -0.014(6) -0.012(6) 0.001(6)
C30 0.133(9) 0.058(6) 0.063(6) -0.003(5) -0.017(7) -0.015(7)
C29A 0.131(8) 0.052(6) 0.062(8) -0.011(5) -0.009(7) -0.003(6)
C30A 0.133(9) 0.057(6) 0.059(6) -0.005(5) -0.013(6) -0.013(7)
C16 0.078(7) 0.061(5) 0.045(5) -0.002(4) -0.006(5) -0.010(5)
C17 0.084(8) 0.060(6) 0.049(5) -0.018(4) -0.005(5) 0.001(5)
C18 0.072(7) 0.046(5) 0.061(6) -0.004(4) -0.015(5) -0.010(4)
C19 0.075(7) 0.057(5) 0.044(5) 0.002(4) 0.013(5) -0.017(5)
C20 0.097(8) 0.049(5) 0.046(5) 0.000(4) 0.008(5) -0.001(5)
C21 0.089(9) 0.084(7) 0.065(6) 0.009(5) 0.012(6) -0.007(6)
C22 0.096(9) 0.081(7) 0.078(7) -0.023(6) 0.014(7) 0.005(6)
C23 0.093(9) 0.081(7) 0.061(6) 0.010(5) 0.000(6) -0.007(6)
C24 0.101(9) 0.071(6) 0.049(5) -0.016(5) -0.001(6) -0.005(6)
C25 0.089(9) 0.058(6) 0.089(8) 0.000(5) -0.013(7) -0.008(5)
N5 0.061(5) 0.066(5) 0.048(4) 0.001(3) 0.003(4) 0.011(4)
N12 0.076(6) 0.069(5) 0.038(4) 0.001(3) -0.001(4) 0.002(4)
Si2 0.0681(19) 0.0595(15) 0.0467(13) 0.0032(11) 0.0083(14) 0.0038(13)
Sr1 0.0712(7) 0.0461(4) 0.0387(4) -0.0072(3) 0.0017(4) -0.0033(4)

loop_
_atom_type_symbol
_atom_type_description
_atom_type_scat_dispersion_real
_atom_type_scat_dispersion_imag
_atom_type_scat_source
C C 0.0033 0.0016 'International Tables Vol C Tables 4.2.6.8 and 6.1.1.4'
H H 0.0000 0.0000 'International Tables Vol C Tables 4.2.6.8 and 6.1.1.4'
N N 0.0061 0.0033 'International Tables Vol C Tables 4.2.6.8 and 6.1.1.4'
Si Si 0.0817 0.0704 'International Tables Vol C Tables 4.2.6.8 and 6.1.1.4'
Sr Sr -1.5307 3.2498 'International Tables Vol C Tables 4.2.6.8 and 6.1.1.4'

loop_
_geom_angle_atom_site_label_1
_geom_angle_atom_site_label_2
_geom_angle_atom_site_label_3
_geom_angle
C2 C1 N12 112.1(9)
C1 C2 N5 113.8(9)
N5 C3 C4 108.7(9)
N5 C3 C6 108.9(8)
C4 C3 C6 110.6(9)
N5 C3 C5 107.7(7)
C4 C3 C5 111.1(9)
C6 C3 C5 109.8(9)
N12 C7 C10 109.9(8)
N12 C7 C8 109.7(8)
C10 C7 C8 109.0(9)
N12 C7 C9 110.0(9)
C10 C7 C9 109.3(9)
C8 C7 C9 108.9(9)
C15 C11 C12 109.3(10)
C15 C11 C29A 139.1(14)
C12 C11 C29A 110.5(13)
C15 C11 C29 111.0(12)
C12 C11 C29 139.5(12)
C29A C11 C29 29.0(11)
C15 C11 Sr1 76.5(5)
C12 C11 Sr1 77.4(5)
C29A C11 Sr1 121.2(10)
C29 C11 Sr1 116.7(9)
C13 C12 C11 109.0(10)
C13 C12 C30 141.7(15)
C11 C12 C30 109.4(14)
C13 C12 C30A 110.4(13)
C11 C12 C30A 140.5(13)
C30 C12 C30A 31.4(12)
C13 C12 Sr1 77.2(6)
C11 C12 Sr1 73.4(6)
C30 C12 Sr1 113.9(10)
C30A C12 Sr1 119.0(9)
C12 C13 C14 106.7(11)
C12 C13 C28 128.0(11)
C14 C13 C28 125.0(11)
C12 C13 Sr1 74.3(6)
C14 C13 Sr1 74.4(6)
C28 C13 Sr1 121.9(7)
C15 C14 C13 108.6(10)
C15 C14 C27 125.4(10)
C13 C14 C27 125.7(12)
C15 C14 Sr1 74.0(6)
C13 C14 Sr1 76.4(6)
C27 C14 Sr1 120.5(7)
C11 C15 C14 106.4(10)
C11 C15 C26 129.0(12)
C14 C15 C26 124.5(10)
C11 C15 Sr1 74.4(5)
C14 C15 Sr1 76.5(5)
C26 C15 Sr1 117.8(6)
C17 C16 C20 107.9(8)
C17 C16 C23 127.0(9)
C20 C16 C23 125.1(9)
C17 C16 Sr1 76.1(6)
C20 C16 Sr1 74.1(6)
C23 C16 Sr1 118.1(6)
C18 C17 C16 108.2(8)
C18 C17 C24 125.8(8)
C16 C17 C24 125.6(9)
C18 C17 Sr1 75.8(5)
C16 C17 Sr1 74.8(5)
C24 C17 Sr1 121.3(7)
C17 C18 C19 107.2(8)
C17 C18 C25 125.3(9)
C19 C18 C25 127.3(9)
C17 C18 Sr1 75.2(5)
C19 C18 Sr1 74.8(5)
C25 C18 Sr1 120.1(7)
C20 C19 C18 109.0(8)
C20 C19 C21 126.7(9)
C18 C19 C21 124.3(9)
C20 C19 Sr1 74.1(6)
C18 C19 Sr1 75.9(5)
C21 C19 Sr1 116.8(6)
C19 C20 C16 107.7(8)
C19 C20 C22 125.9(9)
C16 C20 C22 125.4(9)
C19 C20 Sr1 77.2(6)
C16 C20 Sr1 76.2(6)
C22 C20 Sr1 121.9(7)
C2 N5 C3 119.4(7)
C2 N5 Si2 112.4(6)
C3 N5 Si2 128.2(6)
C1 N12 C7 119.8(8)
C1 N12 Si2 112.3(6)
C7 N12 Si2 127.8(7)
N12 Si2 N5 89.3(4)
N12 Si2 Sr1 120.2(3)
N5 Si2 Sr1 149.4(3)
C11 Sr1 C20 95.7(3)
C11 Sr1 C15 29.2(3)
C20 Sr1 C15 99.8(3)
C11 Sr1 C16 110.2(3)
C20 Sr1 C16 29.7(2)
C15 Sr1 C16 125.0(3)
C11 Sr1 C19 111.7(3)
C20 Sr1 C19 28.7(3)
C15 Sr1 C19 102.0(3)
C16 Sr1 C19 47.8(3)
C11 Sr1 C12 29.3(3)
C20 Sr1 C12 119.5(3)
C15 Sr1 C12 48.2(3)
C16 Sr1 C12 121.9(3)
C19 Sr1 C12 140.5(3)
C11 Sr1 C17 139.3(3)
C20 Sr1 C17 48.5(3)
C15 Sr1 C17 147.6(3)
C16 Sr1 C17 29.1(3)
C19 Sr1 C17 47.9(3)
C12 Sr1 C17 145.7(3)
C11 Sr1 C14 47.8(3)
C20 Sr1 C14 128.0(3)
C15 Sr1 C14 29.5(3)
C16 Sr1 C14 154.5(3)
C19 Sr1 C14 121.4(3)
C12 Sr1 C14 47.5(3)
C17 Sr1 C14 166.4(3)
C11 Sr1 C18 140.8(3)
C20 Sr1 C18 48.3(3)
C15 Sr1 C18 128.3(3)
C16 Sr1 C18 48.0(3)
C19 Sr1 C18 29.3(3)
C12 Sr1 C18 167.7(3)
C17 Sr1 C18 29.0(3)
C14 Sr1 C18 137.5(3)
C11 Sr1 C13 48.0(3)
C20 Sr1 C13 143.6(3)
C15 Sr1 C13 48.7(3)
C16 Sr1 C13 149.9(3)
C19 Sr1 C13 149.7(3)
C12 Sr1 C13 28.5(3)
C17 Sr1 C13 162.4(3)
C14 Sr1 C13 29.3(3)
C18 Sr1 C13 162.1(3)
C11 Sr1 Si2 129.6(3)
C20 Sr1 Si2 133.97(19)
C15 Sr1 Si2 123.4(3)
C16 Sr1 Si2 111.5(2)
C19 Sr1 Si2 117.0(2)
C12 Sr1 Si2 102.3(3)
C17 Sr1 Si2 86.2(2)
C14 Sr1 Si2 93.9(2)
C18 Sr1 Si2 89.0(2)
C13 Sr1 Si2 82.2(2)

loop_
_geom_bond_atom_site_label_1
_geom_bond_atom_site_label_2
_geom_bond_distance
C1 C2 1.346(13)
C1 N12 1.414(12)
C2 N5 1.387(11)
C3 N5 1.496(11)
C3 C4 1.511(14)
C3 C6 1.523(13)
C3 C5 1.540(13)
C7 N12 1.493(12)
C7 C10 1.510(14)
C7 C8 1.523(13)
C7 C9 1.543(15)
C11 C15 1.395(14)
C11 C12 1.407(15)
C11 C29A 1.49(2)
C11 C29 1.64(3)
C11 Sr1 2.757(9)
C12 C13 1.391(15)
C12 C30 1.55(2)
C12 C30A 1.62(2)
C12 Sr1 2.808(10)
C13 C14 1.430(14)
C13 C28 1.508(15)
C13 Sr1 2.843(11)
C14 C15 1.426(15)
C14 C27 1.502(14)
C14 Sr1 2.817(10)
C15 C26 1.500(14)
C15 Sr1 2.783(9)
C16 C17 1.408(12)
C16 C20 1.425(12)
C16 C23 1.521(12)
C16 Sr1 2.792(10)
C17 C18 1.408(13)
C17 C24 1.517(11)
C17 Sr1 2.810(9)
C18 C19 1.422(12)
C18 C25 1.494(12)
C18 Sr1 2.818(8)
C19 C20 1.383(12)
C19 C21 1.516(12)
C19 Sr1 2.804(9)
C20 C22 1.519(13)
C20 Sr1 2.766(11)
N5 Si2 1.738(7)
N12 Si2 1.733(8)
Si2 Sr1 3.224(3)
